data_1507371
loop_
_publ_author_name
'Alonso-Cruz, Carmen R'
'Kennedy, Alan R.'
'Rodr\'iguez, Mar\'ia S'
'Su\'arez, Ernesto'

_publ_section_title
;
 Fragmentation of carbohydrate anomeric alkoxyl radicals. A new synthesis
 of chiral beta-iodo azides, vinyl azides, and 2H-azirines.
;
_journal_issue 20
_journal_name_full 'Organic letters'
_journal_page_first 3729
_journal_page_last 3732
_journal_paper_doi 10.1021/ol035435g
_journal_volume 5
_journal_year 2003
_chemical_formula_sum 'C14 H25 N O4 Si'
_chemical_formula_weight 299.44
_chemical_name_systematic
;
 ?
;
_space_group_IT_number 5
_symmetry_cell_setting monoclinic
_symmetry_space_group_name_Hall 'C 2y'
_symmetry_space_group_name_H-M 'C 1 2 1'
_atom_sites_solution_hydrogens geom
_atom_sites_solution_primary direct
_atom_sites_solution_secondary difmap
_audit_creation_method SHELXL-97
_cell_angle_alpha 90.00
_cell_angle_beta 95.529(2)
_cell_angle_gamma 90.00
_cell_formula_units_Z 4
_cell_length_a 16.4478(8)
_cell_length_b 6.2864(3)
_cell_length_c 16.1368(8)
_cell_measurement_reflns_used 1738
_cell_measurement_temperature 123(2)
_cell_measurement_theta_max 26.02
_cell_measurement_theta_min 1.02
_cell_volume 1660.74(14)
_computing_data_collection 'Collect & Denzo'
_computing_structure_refinement 'SHELXL-97 (Sheldrick, 1997)'
_computing_structure_solution Shelxs
_diffrn_ambient_temperature 123(2)
_diffrn_measured_fraction_theta_full 0.997
_diffrn_measured_fraction_theta_max 0.997
_diffrn_measurement_device_type 'Nonius Kappa CCD'
_diffrn_measurement_method 'phi and omega scans'
_diffrn_radiation_monochromator graphite
_diffrn_radiation_source 'fine-focus sealed tube'
_diffrn_radiation_type MoK\a
_diffrn_radiation_wavelength 0.71073
_diffrn_reflns_av_R_equivalents 0.053
_diffrn_reflns_av_sigmaI/netI 0.0652
_diffrn_reflns_limit_h_max 20
_diffrn_reflns_limit_h_min -19
_diffrn_reflns_limit_k_max 7
_diffrn_reflns_limit_k_min -7
_diffrn_reflns_limit_l_max 19
_diffrn_reflns_limit_l_min -19
_diffrn_reflns_number 8917
_diffrn_reflns_theta_full 26.00
_diffrn_reflns_theta_max 26.00
_diffrn_reflns_theta_min 2.49
_diffrn_standards_decay_% 0
_diffrn_standards_number 0
_exptl_absorpt_coefficient_mu 0.153
_exptl_absorpt_correction_type none
_exptl_crystal_colour colourless
_exptl_crystal_density_diffrn 1.198
_exptl_crystal_density_method 'not measured'
_exptl_crystal_description plate
_exptl_crystal_F_000 648
_exptl_crystal_size_max 0.60
_exptl_crystal_size_mid 0.30
_exptl_crystal_size_min 0.02
_refine_diff_density_max 0.189
_refine_diff_density_min -0.205
_refine_diff_density_rms 0.044
_refine_ls_abs_structure_details 'Flack H D (1983), Acta Cryst. A39, 876-881'
_refine_ls_abs_structure_Flack 0.03(13)
_refine_ls_extinction_method none
_refine_ls_goodness_of_fit_ref 1.057
_refine_ls_hydrogen_treatment mixed
_refine_ls_matrix_type full
_refine_ls_number_parameters 200
_refine_ls_number_reflns 3245
_refine_ls_number_restraints 1
_refine_ls_restrained_S_all 1.057
_refine_ls_R_factor_all 0.0614
_refine_ls_R_factor_gt 0.0413
_refine_ls_shift/su_max 0.001
_refine_ls_shift/su_mean 0.000
_refine_ls_structure_factor_coef Fsqd
_refine_ls_weighting_details 'calc w=1/[\s^2^(Fo^2^)+(0.0147P)^2^+0.9860P] where P=(Fo^2^+2Fc^2^)/3'
_refine_ls_weighting_scheme calc
_refine_ls_wR_factor_gt 0.0734
_refine_ls_wR_factor_ref 0.0798
_reflns_number_gt 2690
_reflns_number_total 3245
_reflns_threshold_expression >2sigma(I)
_cod_data_source_file ol035435gsi20030730_092926.cif
_cod_data_source_block conc13
_cod_original_sg_symbol_H-M C2
_cod_database_code 1507371

loop_
_symmetry_equiv_pos_as_xyz
'x, y, z'
'-x, y, -z'
'x+1/2, y+1/2, z'
'-x+1/2, y+1/2, -z'

loop_
_atom_site_label
_atom_site_type_symbol
_atom_site_fract_x
_atom_site_fract_y
_atom_site_fract_z
_atom_site_U_iso_or_equiv
_atom_site_adp_type
_atom_site_occupancy
_atom_site_symmetry_multiplicity
_atom_site_calc_flag
_atom_site_refinement_flags
Si1 Si 0.83147(4) 0.82651(10) 0.22112(4) 0.02087(16) Uani 1 1 d .
O1 O 0.83172(9) 1.0817(2) 0.24325(10) 0.0241(4) Uani 1 1 d .
O2 O 0.88113(10) 0.7106(2) 0.30284(9) 0.0230(4) Uani 1 1 d .
O3 O 0.81222(9) 1.0504(2) 0.41919(10) 0.0237(4) Uani 1 1 d .
O4 O 0.83969(11) 1.3779(3) 0.47187(11) 0.0333(5) Uani 1 1 d .
N1 N 1.06706(13) 0.8816(3) 0.41796(13) 0.0354(6) Uani 1 1 d .
C1 C 0.89002(15) 1.1671(4) 0.30619(14) 0.0239(6) Uani 1 1 d .
H1A H 0.8764 1.3176 0.3163 0.029 Uiso 1 1 calc R
H1B H 0.9450 1.1632 0.2860 0.029 Uiso 1 1 calc R
C2 C 0.89190(14) 1.0451(4) 0.38724(14) 0.0220(5) Uani 1 1 d .
H2 H 0.9329 1.1124 0.4290 0.026 Uiso 1 1 calc R
C3 C 0.91378(13) 0.8100(4) 0.37821(13) 0.0213(5) Uani 1 1 d .
H3 H 0.8935 0.7306 0.4258 0.026 Uiso 1 1 calc R
C4 C 1.00477(14) 0.7890(4) 0.38433(13) 0.0249(6) Uani 1 1 d .
C5 C 1.07647(17) 0.6733(5) 0.36657(19) 0.0390(7) Uani 1 1 d .
C6 C 0.79584(17) 1.2265(4) 0.46141(15) 0.0282(6) Uani 1 1 d .
C7 C 0.72174(14) 0.7345(4) 0.20955(15) 0.0256(6) Uani 1 1 d .
C8 C 0.71249(15) 0.5126(4) 0.16966(17) 0.0327(7) Uani 1 1 d .
H8A H 0.6552 0.4679 0.1671 0.049 Uiso 1 1 calc R
H8B H 0.7467 0.4107 0.2032 0.049 Uiso 1 1 calc R
H8C H 0.7297 0.5177 0.1132 0.049 Uiso 1 1 calc R
C9 C 0.66751(15) 0.8931(4) 0.15730(17) 0.0380(7) Uani 1 1 d .
H9A H 0.6845 0.8992 0.1008 0.057 Uiso 1 1 calc R
H9B H 0.6729 1.0344 0.1829 0.057 Uiso 1 1 calc R
H9C H 0.6104 0.8469 0.1549 0.057 Uiso 1 1 calc R
C10 C 0.69238(16) 0.7202(5) 0.29727(16) 0.0355(7) Uani 1 1 d .
H10A H 0.6997 0.8583 0.3251 0.053 Uiso 1 1 calc R
H10B H 0.7243 0.6120 0.3298 0.053 Uiso 1 1 calc R
H10C H 0.6344 0.6810 0.2927 0.053 Uiso 1 1 calc R
C11 C 0.89301(14) 0.7752(4) 0.13014(14) 0.0252(6) Uani 1 1 d .
C12 C 0.97273(15) 0.9056(4) 0.14381(16) 0.0338(7) Uani 1 1 d .
H12A H 1.0071 0.8750 0.0989 0.051 Uiso 1 1 calc R
H12B H 1.0021 0.8668 0.1974 0.051 Uiso 1 1 calc R
H12C H 0.9596 1.0576 0.1437 0.051 Uiso 1 1 calc R
C13 C 0.91666(16) 0.5394(4) 0.12401(17) 0.0376(7) Uani 1 1 d .
H13A H 0.8671 0.4527 0.1152 0.056 Uiso 1 1 calc R
H13B H 0.9483 0.4955 0.1758 0.056 Uiso 1 1 calc R
H13C H 0.9497 0.5198 0.0772 0.056 Uiso 1 1 calc R
C14 C 0.84707(15) 0.8474(5) 0.04740(14) 0.0368(7) Uani 1 1 d .
H14A H 0.8824 0.8293 0.0023 0.055 Uiso 1 1 calc R
H14B H 0.8320 0.9976 0.0514 0.055 Uiso 1 1 calc R
H14C H 0.7976 0.7614 0.0357 0.055 Uiso 1 1 calc R
H5A H 1.0929(14) 0.537(4) 0.3977(16) 0.033(7) Uiso 1 1 d .
H5B H 1.0997(15) 0.699(4) 0.3152(17) 0.034(7) Uiso 1 1 d .
H6 H 0.7418(16) 1.210(4) 0.4825(14) 0.026(7) Uiso 1 1 d .

loop_
_atom_site_aniso_label
_atom_site_aniso_U_11
_atom_site_aniso_U_22
_atom_site_aniso_U_33
_atom_site_aniso_U_23
_atom_site_aniso_U_13
_atom_site_aniso_U_12
Si1 0.0200(3) 0.0199(3) 0.0225(3) 0.0006(3) 0.0009(3) 0.0008(3)
O1 0.0237(10) 0.0205(10) 0.0273(9) 0.0031(7) -0.0014(7) 0.0009(7)
O2 0.0281(9) 0.0189(9) 0.0211(9) -0.0020(7) -0.0027(7) 0.0016(7)
O3 0.0227(9) 0.0215(9) 0.0273(9) -0.0043(8) 0.0052(7) 0.0008(8)
O4 0.0420(11) 0.0214(11) 0.0377(10) -0.0078(8) 0.0089(8) -0.0048(8)
N1 0.0287(12) 0.0458(16) 0.0314(12) -0.0021(10) 0.0012(9) 0.0016(11)
C1 0.0263(14) 0.0185(13) 0.0261(13) -0.0007(10) -0.0008(11) -0.0009(11)
C2 0.0182(13) 0.0236(13) 0.0239(13) -0.0014(11) 0.0005(10) -0.0037(11)
C3 0.0223(12) 0.0226(12) 0.0190(11) -0.0015(12) 0.0015(9) -0.0004(12)
C4 0.0297(14) 0.0283(16) 0.0165(11) 0.0035(10) 0.0005(10) 0.0044(12)
C5 0.0343(17) 0.050(2) 0.0318(17) -0.0006(15) -0.0004(14) 0.0162(15)
C6 0.0316(16) 0.0257(15) 0.0279(14) 0.0006(12) 0.0063(12) 0.0031(13)
C7 0.0208(13) 0.0246(13) 0.0313(14) -0.0014(11) 0.0016(10) 0.0005(11)
C8 0.0243(14) 0.0307(17) 0.0424(17) -0.0077(13) -0.0012(12) -0.0056(12)
C9 0.0234(14) 0.0317(17) 0.0574(19) 0.0028(13) -0.0038(13) 0.0029(11)
C10 0.0251(14) 0.0393(16) 0.0433(16) -0.0054(14) 0.0103(12) -0.0069(13)
C11 0.0244(13) 0.0279(16) 0.0234(13) 0.0003(10) 0.0026(10) 0.0005(11)
C12 0.0273(14) 0.0441(18) 0.0311(14) 0.0013(12) 0.0090(11) -0.0020(12)
C13 0.0359(16) 0.0402(17) 0.0382(16) -0.0050(14) 0.0117(13) 0.0063(14)
C14 0.0379(15) 0.0471(18) 0.0253(13) 0.0018(14) 0.0016(11) -0.0018(15)

loop_
_atom_type_symbol
_atom_type_description
_atom_type_scat_dispersion_real
_atom_type_scat_dispersion_imag
_atom_type_scat_source
Si Si 0.0817 0.0704 'International Tables Vol C Tables 4.2.6.8 and 6.1.1.4'
O O 0.0106 0.0060 'International Tables Vol C Tables 4.2.6.8 and 6.1.1.4'
N N 0.0061 0.0033 'International Tables Vol C Tables 4.2.6.8 and 6.1.1.4'
C C 0.0033 0.0016 'International Tables Vol C Tables 4.2.6.8 and 6.1.1.4'
H H 0.0000 0.0000 'International Tables Vol C Tables 4.2.6.8 and 6.1.1.4'

loop_
_geom_angle_atom_site_label_1
_geom_angle_atom_site_label_2
_geom_angle_atom_site_label_3
_geom_angle
O1 Si1 O2 105.45(9)
O1 Si1 C7 107.64(10)
O2 Si1 C7 109.77(10)
O1 Si1 C11 110.18(10)
O2 Si1 C11 106.51(9)
C7 Si1 C11 116.72(10)
C1 O1 Si1 120.48(14)
C3 O2 Si1 127.16(15)
C6 O3 C2 115.55(19)
C4 N1 C5 60.10(18)
O1 C1 C2 112.29(19)
O1 C1 H1A 109.1
C2 C1 H1A 109.1
O1 C1 H1B 109.1
C2 C1 H1B 109.1
H1A C1 H1B 107.9
O3 C2 C1 110.52(19)
O3 C2 C3 106.50(18)
C1 C2 C3 113.09(19)
O3 C2 H2 108.9
C1 C2 H2 108.9
C3 C2 H2 108.9
O2 C3 C4 108.04(17)
O2 C3 C2 115.57(19)
C4 C3 C2 108.8(2)
O2 C3 H3 108.1
C4 C3 H3 108.1
C2 C3 H3 108.1
N1 C4 C5 70.7(2)
N1 C4 C3 139.2(2)
C5 C4 C3 150.0(2)
C4 C5 N1 49.20(15)
C4 C5 H5A 120.8(14)
N1 C5 H5A 118.7(14)
C4 C5 H5B 119.3(16)
N1 C5 H5B 112.6(17)
H5A C5 H5B 117(2)
O4 C6 O3 125.5(2)
O4 C6 H6 126.0(15)
O3 C6 H6 108.5(15)
C9 C7 C8 109.3(2)
C9 C7 C10 109.0(2)
C8 C7 C10 107.7(2)
C9 C7 Si1 110.79(17)
C8 C7 Si1 112.00(16)
C10 C7 Si1 107.96(16)
C7 C8 H8A 109.5
C7 C8 H8B 109.5
H8A C8 H8B 109.5
C7 C8 H8C 109.5
H8A C8 H8C 109.5
H8B C8 H8C 109.5
C7 C9 H9A 109.5
C7 C9 H9B 109.5
H9A C9 H9B 109.5
C7 C9 H9C 109.5
H9A C9 H9C 109.5
H9B C9 H9C 109.5
C7 C10 H10A 109.5
C7 C10 H10B 109.5
H10A C10 H10B 109.5
C7 C10 H10C 109.5
H10A C10 H10C 109.5
H10B C10 H10C 109.5
C14 C11 C13 109.5(2)
C14 C11 C12 107.9(2)
C13 C11 C12 107.7(2)
C14 C11 Si1 111.66(16)
C13 C11 Si1 111.85(16)
C12 C11 Si1 108.04(16)
C11 C12 H12A 109.5
C11 C12 H12B 109.5
H12A C12 H12B 109.5
C11 C12 H12C 109.5
H12A C12 H12C 109.5
H12B C12 H12C 109.5
C11 C13 H13A 109.5
C11 C13 H13B 109.5
H13A C13 H13B 109.5
C11 C13 H13C 109.5
H13A C13 H13C 109.5
H13B C13 H13C 109.5
C11 C14 H14A 109.5
C11 C14 H14B 109.5
H14A C14 H14B 109.5
C11 C14 H14C 109.5
H14A C14 H14C 109.5
H14B C14 H14C 109.5

loop_
_geom_bond_atom_site_label_1
_geom_bond_atom_site_label_2
_geom_bond_distance
Si1 O1 1.6436(16)
Si1 O2 1.6521(16)
Si1 C7 1.887(2)
Si1 C11 1.890(2)
O1 C1 1.432(3)
O2 C3 1.426(3)
O3 C6 1.341(3)
O3 C2 1.454(3)
O4 C6 1.196(3)
N1 C4 1.255(3)
N1 C5 1.565(4)
C1 C2 1.514(3)
C1 H1A 0.9900
C1 H1B 0.9900
C2 C3 1.531(4)
C2 H2 1.0000
C3 C4 1.496(3)
C3 H3 1.0000
C4 C5 1.438(4)
C5 H5A 1.02(3)
C5 H5B 0.96(3)
C6 H6 0.99(3)
C7 C9 1.535(3)
C7 C8 1.538(3)
C7 C10 1.542(3)
C8 H8A 0.9800
C8 H8B 0.9800
C8 H8C 0.9800
C9 H9A 0.9800
C9 H9B 0.9800
C9 H9C 0.9800
C10 H10A 0.9800
C10 H10B 0.9800
C10 H10C 0.9800
C11 C14 1.538(3)
C11 C13 1.538(3)
C11 C12 1.544(3)
C12 H12A 0.9800
C12 H12B 0.9800
C12 H12C 0.9800
C13 H13A 0.9800
C13 H13B 0.9800
C13 H13C 0.9800
C14 H14A 0.9800
C14 H14B 0.9800
C14 H14C 0.9800

loop_
_geom_torsion_atom_site_label_1
_geom_torsion_atom_site_label_2
_geom_torsion_atom_site_label_3
_geom_torsion_atom_site_label_4
_geom_torsion
O2 Si1 O1 C1 19.77(19)
C7 Si1 O1 C1 136.91(17)
C11 Si1 O1 C1 -94.80(18)
O1 Si1 O2 C3 2.7(2)
C7 Si1 O2 C3 -112.95(18)
C11 Si1 O2 C3 119.82(18)
Si1 O1 C1 C2 -51.2(2)
C6 O3 C2 C1 -81.9(2)
C6 O3 C2 C3 154.88(19)
O1 C1 C2 O3 -59.7(3)
O1 C1 C2 C3 59.6(3)
Si1 O2 C3 C4 -114.91(19)
Si1 O2 C3 C2 7.2(3)
O3 C2 C3 O2 84.1(2)
C1 C2 C3 O2 -37.5(3)
O3 C2 C3 C4 -154.17(16)
C1 C2 C3 C4 84.2(2)
C5 N1 C4 C3 177.4(4)
O2 C3 C4 N1 154.8(3)
C2 C3 C4 N1 28.7(4)
O2 C3 C4 C5 -30.1(5)
C2 C3 C4 C5 -156.2(4)
C3 C4 C5 N1 -176.6(5)
C2 O3 C6 O4 2.6(4)
O1 Si1 C7 C9 44.72(19)
O2 Si1 C7 C9 159.01(16)
C11 Si1 C7 C9 -79.71(19)
O1 Si1 C7 C8 167.03(16)
O2 Si1 C7 C8 -78.68(18)
C11 Si1 C7 C8 42.6(2)
O1 Si1 C7 C10 -74.56(19)
O2 Si1 C7 C10 39.7(2)
C11 Si1 C7 C10 161.01(17)
O1 Si1 C11 C14 -74.31(19)
O2 Si1 C11 C14 171.80(17)
C7 Si1 C11 C14 48.8(2)
O1 Si1 C11 C13 162.53(16)
O2 Si1 C11 C13 48.64(19)
C7 Si1 C11 C13 -74.3(2)
O1 Si1 C11 C12 44.16(19)
O2 Si1 C11 C12 -69.73(18)
C7 Si1 C11 C12 167.29(16)

loop_
_cod_related_entry_id
_cod_related_entry_database
_cod_related_entry_code
1 ChemSpider 21200307
